data_1554718
loop_
_publ_author_name
'Bar\/l\'og, Maciej'
'Kulai, Ihor'
'Ji, Xiaozhou'
'Bhuvanesh, Nattamai'
'Dey, Somnath'
'Sliwinski, Eric Pierre'
'Bazzi, Hassan S.'
'Fang, Lei'
'Al-Hashimi, Mohammed'

_publ_section_title
;
 Synthesis, characterization and crystal structures of novel fluorinated
 di(thiazolyl)benzene derivatives
;
_journal_issue 6
_journal_name_full 'Organic Chemistry Frontiers'
_journal_page_first 780
_journal_paper_doi 10.1039/C9QO00044E
_journal_volume 6
_journal_year 2019
_chemical_formula_moiety 'C12 H5 F N2 S2'
_chemical_formula_sum 'C12 H5 F N2 S2'
_chemical_formula_weight 260.30
_space_group_crystal_system monoclinic
_space_group_IT_number 14
_space_group_name_Hall '-P 2ybc'
_space_group_name_H-M_alt 'P 1 21/c 1'
_atom_sites_solution_hydrogens geom
_atom_sites_solution_primary dual
_audit_creation_date 2018-04-18
_audit_creation_method
;
Olex2 1.2-beta
(compiled 2018.04.03 svn.r3497 for OlexSys, GUI svn.r5486)
;
_audit_update_record
;
2018-07-19 deposited with the CCDC.
2019-01-30 downloaded from the CCDC.
;
_cell_angle_alpha 90
_cell_angle_beta 94.338(4)
_cell_angle_gamma 90
_cell_formula_units_Z 2
_cell_length_a 3.8093(3)
_cell_length_b 6.6644(4)
_cell_length_c 21.5126(15)
_cell_measurement_reflns_used 5991
_cell_measurement_temperature 100.0
_cell_measurement_theta_max 70.103
_cell_measurement_theta_min 4.122
_cell_volume 544.57(7)
_computing_cell_refinement 'SAINT V8.38A (?, 2016)'
_computing_data_reduction 'SAINT V8.38A (?, 2016)'
_computing_molecular_graphics 'Olex2 (Dolomanov et al., 2009)'
_computing_publication_material 'Olex2 (Dolomanov et al., 2009)'
_computing_structure_refinement 'ShelXL (Sheldrick, 2015)'
_computing_structure_solution 'ShelXT (Sheldrick, 2015)'
_diffrn_ambient_temperature 100.0
_diffrn_measured_fraction_theta_full 0.994
_diffrn_measured_fraction_theta_max 0.992
_diffrn_measurement_device_type 'Bruker APEX-II CCD'
_diffrn_measurement_method '\f and \w scans'
_diffrn_radiation_type CuK\a
_diffrn_radiation_wavelength 1.54178
_diffrn_reflns_av_R_equivalents 0.0605
_diffrn_reflns_av_unetI/netI 0.0441
_diffrn_reflns_Laue_measured_fraction_full 0.994
_diffrn_reflns_Laue_measured_fraction_max 0.992
_diffrn_reflns_limit_h_max 4
_diffrn_reflns_limit_h_min -4
_diffrn_reflns_limit_k_max 8
_diffrn_reflns_limit_k_min -7
_diffrn_reflns_limit_l_max 26
_diffrn_reflns_limit_l_min -26
_diffrn_reflns_number 8852
_diffrn_reflns_point_group_measured_fraction_full 0.994
_diffrn_reflns_point_group_measured_fraction_max 0.992
_diffrn_reflns_theta_full 67.679
_diffrn_reflns_theta_max 70.212
_diffrn_reflns_theta_min 4.122
_diffrn_standards_number 0
_exptl_absorpt_coefficient_mu 4.358
_exptl_absorpt_correction_T_max 0.5856
_exptl_absorpt_correction_T_min 0.4198
_exptl_absorpt_correction_type multi-scan
_exptl_absorpt_process_details
'SADABS-2016/2 (Bruker,2016/2) was used for absorption correction. wR2(int) was 0.1319 before and 0.0823 after correction. The Ratio of minimum to maximum transmission is 0.7169. The \l/2 correction factor is Not present.'
_exptl_crystal_colour colourless
_exptl_crystal_colour_primary colourless
_exptl_crystal_density_diffrn 1.587
_exptl_crystal_description block
_exptl_crystal_F_000 264
_exptl_crystal_size_max 0.049
_exptl_crystal_size_mid 0.042
_exptl_crystal_size_min 0.035
_refine_diff_density_max 0.429
_refine_diff_density_min -0.567
_refine_diff_density_rms 0.107
_refine_ls_extinction_method none
_refine_ls_goodness_of_fit_ref 1.314
_refine_ls_hydrogen_treatment constr
_refine_ls_matrix_type full
_refine_ls_number_parameters 86
_refine_ls_number_reflns 1034
_refine_ls_number_restraints 1
_refine_ls_restrained_S_all 1.313
_refine_ls_R_factor_all 0.0979
_refine_ls_R_factor_gt 0.0846
_refine_ls_shift/su_max 0.000
_refine_ls_shift/su_mean 0.000
_refine_ls_structure_factor_coef Fsqd
_refine_ls_weighting_details 'w=1/[\s^2^(Fo^2^)+3.4260P] where P=(Fo^2^+2Fc^2^)/3'
_refine_ls_weighting_scheme calc
_refine_ls_wR_factor_gt 0.1564
_refine_ls_wR_factor_ref 0.1609
_reflns_Friedel_coverage 0.000
_reflns_number_gt 885
_reflns_number_total 1034
_reflns_threshold_expression 'I > 2\s(I)'
_cod_data_source_file c9qo00044e2.cif
_cod_data_source_block f1s
_cod_database_code 1554718
_shelx_shelxl_version_number 2018/3
_shelx_space_group_comment
;
The symmetry employed for this shelxl refinement is uniquely defined
by the following loop, which should always be used as a source of
symmetry information in preference to the above space-group names.
They are only intended as comments.
;
_shelx_estimated_absorpt_t_max 0.862
_shelx_estimated_absorpt_t_min 0.815
_olex2_refinement_description
;
1. Fixed Uiso
 At 1.2 times of:
  All C(H) groups
2. Restrained distances
 F1A-C2 \\sim F1-C1
 with sigma of 0.005
3. Uiso/Uaniso restraints and constraints
Uanis(F1) = Uanis(F1A)
4. Others
 Sof(F1A)=Sof(H1)=0.5*(1-FVAR(2))
 Sof(F1)=Sof(H2)=0.5*FVAR(2)
5.a Aromatic/amide H refined with riding coordinates:
 C1(H1), C2(H2), C5(H5), C6(H6)
;
_olex2_submission_special_instructions 'No special instructions were received'

loop_
_space_group_symop_operation_xyz
'x, y, z'
'-x, y+1/2, -z+1/2'
'-x, -y, -z'
'x, -y-1/2, z-1/2'

loop_
_atom_site_label
_atom_site_type_symbol
_atom_site_fract_x
_atom_site_fract_y
_atom_site_fract_z
_atom_site_U_iso_or_equiv
_atom_site_adp_type
_atom_site_occupancy
_atom_site_site_symmetry_order
_atom_site_calc_flag
_atom_site_refinement_flags_posn
_atom_site_refinement_flags_occupancy
_atom_site_disorder_assembly
_atom_site_disorder_group
S1 S 0.8298(4) 0.4397(2) 0.38576(7) 0.0240(4) Uani 1 1 d . . . .
F1 F 0.698(3) 0.1679(15) 0.6098(4) 0.0224(19) Uani 0.275(5) 1 d D P A 1
F1A F 0.766(4) 0.3697(15) 0.5061(6) 0.0224(19) Uani 0.225(5) 1 d D P A 2
N1 N 0.7384(13) 0.2569(8) 0.2811(2) 0.0278(12) Uani 1 1 d . . . .
C1 C 0.5789(14) 0.0908(8) 0.5569(2) 0.0224(12) Uani 1 1 d D . . .
H1 H 0.633055 0.156003 0.595764 0.027 Uiso 0.225(5) 1 calc R P A 2
C2 C 0.6553(14) 0.1857(8) 0.5023(3) 0.0221(12) Uani 1 1 d D . . .
H2 H 0.764911 0.313795 0.504790 0.026 Uiso 0.275(5) 1 calc R P A 1
C3 C 0.5773(13) 0.1004(8) 0.4441(2) 0.0192(12) Uani 1 1 d . . . .
C4 C 0.6627(13) 0.1976(8) 0.3860(2) 0.0182(11) Uani 1 1 d . . . .
C5 C 0.6366(15) 0.1297(9) 0.3267(3) 0.0252(13) Uani 1 1 d . . . .
H5 H 0.551010 -0.001269 0.316799 0.030 Uiso 1 1 calc R . . .
C6 C 0.8478(14) 0.4262(9) 0.3066(3) 0.0270(13) Uani 1 1 d . . . .
H6 H 0.931226 0.533977 0.282802 0.032 Uiso 1 1 calc R . . .

loop_
_atom_site_aniso_label
_atom_site_aniso_U_11
_atom_site_aniso_U_22
_atom_site_aniso_U_33
_atom_site_aniso_U_23
_atom_site_aniso_U_13
_atom_site_aniso_U_12
S1 0.0250(7) 0.0189(7) 0.0285(7) 0.0019(6) 0.0052(5) -0.0022(6)
F1 0.035(5) 0.014(4) 0.019(4) -0.001(4) 0.001(4) -0.011(4)
F1A 0.035(5) 0.014(4) 0.019(4) -0.001(4) 0.001(4) -0.011(4)
N1 0.028(3) 0.030(3) 0.027(3) 0.004(2) 0.008(2) 0.005(2)
C1 0.024(3) 0.023(3) 0.020(3) -0.002(2) 0.001(2) 0.004(2)
C2 0.017(3) 0.021(3) 0.028(3) -0.003(2) 0.000(2) 0.004(2)
C3 0.016(3) 0.018(3) 0.024(3) 0.001(2) 0.001(2) 0.004(2)
C4 0.010(2) 0.021(3) 0.025(3) 0.000(2) 0.003(2) 0.002(2)
C5 0.024(3) 0.024(3) 0.029(3) 0.000(2) 0.005(2) -0.004(2)
C6 0.020(3) 0.029(3) 0.033(3) 0.005(3) 0.009(2) 0.002(3)

loop_
_atom_type_symbol
_atom_type_description
_atom_type_scat_dispersion_real
_atom_type_scat_dispersion_imag
_atom_type_scat_source
C C 0.0181 0.0091 'International Tables Vol C Tables 4.2.6.8 and 6.1.1.4'
H H 0.0000 0.0000 'International Tables Vol C Tables 4.2.6.8 and 6.1.1.4'
F F 0.0727 0.0534 'International Tables Vol C Tables 4.2.6.8 and 6.1.1.4'
N N 0.0311 0.0180 'International Tables Vol C Tables 4.2.6.8 and 6.1.1.4'
S S 0.3331 0.5567 'International Tables Vol C Tables 4.2.6.8 and 6.1.1.4'

loop_
_geom_angle_atom_site_label_1
_geom_angle_atom_site_label_2
_geom_angle_atom_site_label_3
_geom_angle
_geom_angle_site_symmetry_1
_geom_angle_site_symmetry_3
C6 S1 C4 89.8(3) . .
C6 N1 C5 109.4(5) . .
F1 C1 C2 118.8(7) . .
F1 C1 C3 119.4(7) . 3_656
C2 C1 H1 119.4 . .
C2 C1 C3 121.1(5) . 3_656
C3 C1 H1 119.4 3_656 .
F1A C2 C1 117.8(8) . .
F1A C2 C3 119.4(8) . .
C1 C2 H2 118.8 . .
C1 C2 C3 122.3(5) . .
C3 C2 H2 118.8 . .
C1 C3 C4 120.6(5) 3_656 .
C2 C3 C1 116.5(5) . 3_656
C2 C3 C4 122.9(5) . .
C3 C4 S1 121.3(4) . .
C5 C4 S1 108.0(4) . .
C5 C4 C3 130.7(5) . .
N1 C5 H5 121.2 . .
C4 C5 N1 117.6(5) . .
C4 C5 H5 121.2 . .
S1 C6 H6 122.4 . .
N1 C6 S1 115.2(4) . .
N1 C6 H6 122.4 . .

loop_
_geom_bond_atom_site_label_1
_geom_bond_atom_site_label_2
_geom_bond_distance
_geom_bond_site_symmetry_2
S1 C4 1.735(6) .
S1 C6 1.713(6) .
F1 C1 1.297(9) .
F1A C2 1.297(9) .
N1 C5 1.373(7) .
N1 C6 1.309(8) .
C1 H1 0.9500 .
C1 C2 1.385(8) .
C1 C3 1.406(8) 3_656
C2 H2 0.9500 .
C2 C3 1.387(7) .
C3 C4 1.465(7) .
C4 C5 1.351(8) .
C5 H5 0.9500 .
C6 H6 0.9500 .

loop_
_geom_torsion_atom_site_label_1
_geom_torsion_atom_site_label_2
_geom_torsion_atom_site_label_3
_geom_torsion_atom_site_label_4
_geom_torsion
_geom_torsion_site_symmetry_1
_geom_torsion_site_symmetry_4
S1 C4 C5 N1 -0.3(6) . .
F1 C1 C2 C3 171.6(7) . .
F1A C2 C3 C1 -173.0(9) . 3_656
F1A C2 C3 C4 9.3(11) . .
C1 C2 C3 C1 -1.1(8) . 3_656
C1 C2 C3 C4 -178.8(5) . .
C1 C3 C4 S1 175.9(4) 3_656 .
C1 C3 C4 C5 -4.5(9) 3_656 .
C2 C3 C4 S1 -6.5(7) . .
C2 C3 C4 C5 173.1(5) . .
C3 C1 C2 F1A 173.1(9) 3_656 .
C3 C1 C2 C3 1.2(9) 3_656 .
C3 C4 C5 N1 -180.0(5) . .
C4 S1 C6 N1 0.2(4) . .
C5 N1 C6 S1 -0.4(6) . .
C6 S1 C4 C3 179.7(4) . .
C6 S1 C4 C5 0.1(4) . .
C6 N1 C5 C4 0.5(7) . .
